data_2232554
loop_
_publ_author_name
'Wang, Hsiao-Fen'
'Zeng, Weng-Feng'
'Lee, Gene-Hsiang'
'Yih, Kuang-Hway'

_publ_section_title
;
 <i>trans</i>-Bromido(pyrimidinyl-\k<i>C</i>^5^)bis(triphenylphosphane-\k<i>P</i>)palladium(II)
;
_journal_coeditor_code BG2434
_journal_issue 12
_journal_name_full 'Acta Crystallographica Section E'
_journal_page_first m1820
_journal_paper_doi 10.1107/S1600536811049348
_journal_volume 67
_journal_year 2011
_chemical_formula_iupac '[Pd Br (C4 H3 N2) (C18 H15 P)2]'
_chemical_formula_moiety 'C40 H33 Br N2 P2 Pd'
_chemical_formula_sum 'C40 H33 Br N2 P2 Pd'
_chemical_formula_weight 789.93
_chemical_name_systematic
;
<i>trans</i>-Bromido(pyrimidinyl-\k<i>C</i>^5^)bis(triphenylphosphane-
\k<i>P</i>)palladium(II)
;
_space_group_IT_number 14
_symmetry_cell_setting monoclinic
_symmetry_space_group_name_Hall '-P 2ybc'
_symmetry_space_group_name_H-M 'P 1 21/c 1'
_atom_sites_solution_hydrogens geom
_atom_sites_solution_primary direct
_atom_sites_solution_secondary difmap
_audit_creation_method SHELXL-97
_cell_angle_alpha 90.00
_cell_angle_beta 109.7481(13)
_cell_angle_gamma 90.00
_cell_formula_units_Z 4
_cell_length_a 15.0953(10)
_cell_length_b 12.0379(8)
_cell_length_c 19.8066(13)
_cell_measurement_reflns_used 1845
_cell_measurement_temperature 150(2)
_cell_measurement_theta_max 21.39
_cell_measurement_theta_min 2.68
_cell_volume 3387.5(4)
_computing_cell_refinement 'SAINT (Bruker, 2007)'
_computing_data_collection 'SMART (Bruker, 2007)'
_computing_data_reduction 'SAINT (Bruker, 2007)'
_computing_molecular_graphics 'XP in SHELXTL (Sheldrick, 2008)'
_computing_publication_material 'SHELXTL (Sheldrick, 2008)'
_computing_structure_refinement 'SHELXL97 (Sheldrick, 2008)'
_computing_structure_solution 'SHELXS97 (Sheldrick, 2008)'
_diffrn_ambient_temperature 150(2)
_diffrn_measured_fraction_theta_full 0.999
_diffrn_measured_fraction_theta_max 0.999
_diffrn_measurement_device_type 'Bruker SMART APEX CCD area-detector'
_diffrn_measurement_method \w
_diffrn_radiation_monochromator graphite
_diffrn_radiation_source 'fine-focus sealed tube'
_diffrn_radiation_type MoK\a
_diffrn_radiation_wavelength 0.71073
_diffrn_reflns_av_R_equivalents 0.0794
_diffrn_reflns_av_sigmaI/netI 0.0964
_diffrn_reflns_limit_h_max 19
_diffrn_reflns_limit_h_min -19
_diffrn_reflns_limit_k_max 11
_diffrn_reflns_limit_k_min -15
_diffrn_reflns_limit_l_max 25
_diffrn_reflns_limit_l_min -25
_diffrn_reflns_number 19582
_diffrn_reflns_theta_full 27.50
_diffrn_reflns_theta_max 27.50
_diffrn_reflns_theta_min 1.43
_exptl_absorpt_coefficient_mu 1.854
_exptl_absorpt_correction_T_max 0.8082
_exptl_absorpt_correction_T_min 0.5631
_exptl_absorpt_correction_type multi-scan
_exptl_absorpt_process_details '(SADABS; Bruker, 2001)'
_exptl_crystal_colour colourless
_exptl_crystal_density_diffrn 1.549
_exptl_crystal_density_method 'not measured'
_exptl_crystal_description block
_exptl_crystal_F_000 1592
_exptl_crystal_size_max 0.35
_exptl_crystal_size_mid 0.20
_exptl_crystal_size_min 0.12
_refine_diff_density_max 0.867
_refine_diff_density_min -0.984
_refine_ls_extinction_method none
_refine_ls_goodness_of_fit_ref 1.006
_refine_ls_hydrogen_treatment constr
_refine_ls_matrix_type full
_refine_ls_number_parameters 415
_refine_ls_number_reflns 7764
_refine_ls_number_restraints 0
_refine_ls_restrained_S_all 1.006
_refine_ls_R_factor_all 0.0824
_refine_ls_R_factor_gt 0.0515
_refine_ls_shift/su_max 0.000
_refine_ls_shift/su_mean 0.000
_refine_ls_structure_factor_coef Fsqd
_refine_ls_weighting_details 'calc w=1/[\s^2^(Fo^2^)+(0.0532P)^2^+0.0000P] where P=(Fo^2^+2Fc^2^)/3'
_refine_ls_weighting_scheme calc
_refine_ls_wR_factor_gt 0.1108
_refine_ls_wR_factor_ref 0.1317
_reflns_number_gt 5553
_reflns_number_total 7764
_reflns_threshold_expression I>2\s(I)
_cod_data_source_file bg2434.cif
_cod_data_source_block I
_cod_original_sg_symbol_H-M 'P 21/c'
_cod_database_code 2232554
_cod_database_fobs_code 2232554

loop_
_symmetry_equiv_pos_as_xyz
'x, y, z'
'-x, y+1/2, -z+1/2'
'-x, -y, -z'
'x, -y-1/2, z-1/2'

loop_
_atom_site_type_symbol
_atom_site_label
_atom_site_fract_x
_atom_site_fract_y
_atom_site_fract_z
_atom_site_U_iso_or_equiv
_atom_site_adp_type
_atom_site_calc_flag
_atom_site_refinement_flags
_atom_site_occupancy
_atom_site_symmetry_multiplicity
Pd Pd 0.22914(2) 0.92402(3) 0.419184(18) 0.01789(11) Uani d . 1 1
Br Br 0.12499(4) 0.89245(4) 0.29305(3) 0.03315(16) Uani d . 1 1
P P1 0.20103(9) 1.11231(10) 0.39822(6) 0.0196(3) Uani d . 1 1
P P2 0.23800(8) 0.73438(10) 0.44478(6) 0.0193(3) Uani d . 1 1
N N1 0.3674(4) 0.9979(4) 0.6421(2) 0.0379(12) Uani d . 1 1
N N2 0.4851(3) 0.9595(4) 0.5908(3) 0.0399(12) Uani d . 1 1
C C1 0.3223(3) 0.9531(4) 0.5168(2) 0.0203(10) Uani d . 1 1
C C2 0.4173(3) 0.9424(4) 0.5278(3) 0.0278(12) Uani d . 1 1
H H2 0.4355 0.9215 0.4881 0.033 Uiso calc R 1 1
C C3 0.4553(4) 0.9840(5) 0.6442(3) 0.0414(15) Uani d . 1 1
H H3 0.5026 0.9928 0.6899 0.050 Uiso calc R 1 1
C C4 0.3027(4) 0.9829(4) 0.5762(3) 0.0267(11) Uani d . 1 1
H H4 0.2385 0.9941 0.5712 0.032 Uiso calc R 1 1
C C5 0.2605(3) 1.2118(4) 0.4690(2) 0.0223(10) Uani d . 1 1
C C6 0.3583(3) 1.2133(4) 0.4915(3) 0.0260(11) Uani d . 1 1
H H6 0.3907 1.1635 0.4708 0.031 Uiso calc R 1 1
C C7 0.4086(4) 1.2873(4) 0.5441(3) 0.0307(12) Uani d . 1 1
H H7 0.4754 1.2876 0.5596 0.037 Uiso calc R 1 1
C C8 0.3617(4) 1.3609(5) 0.5739(3) 0.0326(13) Uani d . 1 1
H H8 0.3965 1.4115 0.6100 0.039 Uiso calc R 1 1
C C9 0.2654(4) 1.3611(4) 0.5517(3) 0.0316(13) Uani d . 1 1
H H9 0.2334 1.4118 0.5722 0.038 Uiso calc R 1 1
C C10 0.2140(4) 1.2861(4) 0.4986(3) 0.0277(11) Uani d . 1 1
H H10 0.1472 1.2864 0.4830 0.033 Uiso calc R 1 1
C C11 0.0758(3) 1.1278(4) 0.3800(2) 0.0203(10) Uani d . 1 1
C C12 0.0392(3) 1.1108(4) 0.4351(3) 0.0257(11) Uani d . 1 1
H H12 0.0809 1.1015 0.4829 0.031 Uiso calc R 1 1
C C13 -0.0575(4) 1.1071(4) 0.4209(3) 0.0306(12) Uani d . 1 1
H H13 -0.0818 1.0973 0.4589 0.037 Uiso calc R 1 1
C C14 -0.1174(4) 1.1178(4) 0.3517(3) 0.0307(12) Uani d . 1 1
H H14 -0.1835 1.1135 0.3417 0.037 Uiso calc R 1 1
C C15 -0.0831(4) 1.1347(4) 0.2967(3) 0.0316(12) Uani d . 1 1
H H15 -0.1255 1.1432 0.2490 0.038 Uiso calc R 1 1
C C16 0.0137(4) 1.1395(4) 0.3100(3) 0.0282(12) Uani d . 1 1
H H16 0.0371 1.1507 0.2717 0.034 Uiso calc R 1 1
C C17 0.2291(3) 1.1726(4) 0.3237(2) 0.0220(10) Uani d . 1 1
C C18 0.1997(4) 1.2801(4) 0.3004(3) 0.0343(13) Uani d . 1 1
H H18 0.1589 1.3190 0.3196 0.041 Uiso calc R 1 1
C C19 0.2303(5) 1.3305(5) 0.2486(3) 0.0438(16) Uani d . 1 1
H H19 0.2102 1.4036 0.2326 0.053 Uiso calc R 1 1
C C20 0.2897(4) 1.2739(6) 0.2209(3) 0.0441(16) Uani d . 1 1
H H20 0.3108 1.3083 0.1859 0.053 Uiso calc R 1 1
C C21 0.3181(4) 1.1688(6) 0.2435(3) 0.0430(15) Uani d . 1 1
H H21 0.3588 1.1304 0.2240 0.052 Uiso calc R 1 1
C C22 0.2884(4) 1.1175(5) 0.2944(3) 0.0310(12) Uani d . 1 1
H H22 0.3087 1.0441 0.3095 0.037 Uiso calc R 1 1
C C23 0.3086(3) 0.6555(4) 0.4031(3) 0.0200(10) Uani d . 1 1
C C24 0.3176(3) 0.6939(4) 0.3389(3) 0.0234(11) Uani d . 1 1
H H24 0.2923 0.7641 0.3201 0.028 Uiso calc R 1 1
C C25 0.3631(3) 0.6297(4) 0.3030(3) 0.0272(11) Uani d . 1 1
H H25 0.3677 0.6554 0.2590 0.033 Uiso calc R 1 1
C C26 0.4019(3) 0.5289(4) 0.3304(3) 0.0284(12) Uani d . 1 1
H H26 0.4325 0.4850 0.3050 0.034 Uiso calc R 1 1
C C27 0.3962(4) 0.4918(4) 0.3948(3) 0.0300(12) Uani d . 1 1
H H27 0.4246 0.4233 0.4145 0.036 Uiso calc R 1 1
C C28 0.3497(4) 0.5535(4) 0.4304(3) 0.0274(11) Uani d . 1 1
H H28 0.3453 0.5267 0.4742 0.033 Uiso calc R 1 1
C C29 0.2855(3) 0.6946(4) 0.5396(2) 0.0212(10) Uani d . 1 1
C C30 0.2263(4) 0.6664(4) 0.5774(3) 0.0276(12) Uani d . 1 1
H H30 0.1603 0.6619 0.5532 0.033 Uiso calc R 1 1
C C31 0.2627(4) 0.6449(4) 0.6502(3) 0.0345(13) Uani d . 1 1
H H31 0.2216 0.6261 0.6757 0.041 Uiso calc R 1 1
C C32 0.3587(5) 0.6506(4) 0.6860(3) 0.0387(15) Uani d . 1 1
H H32 0.3836 0.6347 0.7358 0.046 Uiso calc R 1 1
C C33 0.4183(4) 0.6795(4) 0.6493(3) 0.0361(14) Uani d . 1 1
H H33 0.4841 0.6849 0.6741 0.043 Uiso calc R 1 1
C C34 0.3826(4) 0.7007(4) 0.5763(3) 0.0271(11) Uani d . 1 1
H H34 0.4241 0.7193 0.5511 0.032 Uiso calc R 1 1
C C35 0.1230(3) 0.6683(4) 0.4145(2) 0.0210(10) Uani d . 1 1
C C36 0.1117(4) 0.5551(4) 0.4014(3) 0.0320(12) Uani d . 1 1
H H36 0.1654 0.5104 0.4062 0.038 Uiso calc R 1 1
C C37 0.0238(4) 0.5062(5) 0.3814(3) 0.0405(14) Uani d . 1 1
H H37 0.0166 0.4287 0.3720 0.049 Uiso calc R 1 1
C C38 -0.0542(4) 0.5725(6) 0.3752(3) 0.0434(16) Uani d . 1 1
H H38 -0.1150 0.5399 0.3615 0.052 Uiso calc R 1 1
C C39 -0.0443(4) 0.6833(5) 0.3887(3) 0.0382(14) Uani d . 1 1
H H39 -0.0980 0.7273 0.3849 0.046 Uiso calc R 1 1
C C40 0.0440(3) 0.7326(5) 0.4079(3) 0.0295(12) Uani d . 1 1
H H40 0.0504 0.8103 0.4166 0.035 Uiso calc R 1 1

loop_
_atom_site_aniso_label
_atom_site_aniso_U_11
_atom_site_aniso_U_22
_atom_site_aniso_U_33
_atom_site_aniso_U_12
_atom_site_aniso_U_13
_atom_site_aniso_U_23
Pd 0.02109(19) 0.01465(19) 0.01659(18) 0.00208(14) 0.00463(14) 0.00003(15)
Br 0.0432(3) 0.0249(3) 0.0245(3) 0.0058(2) 0.0025(2) -0.0019(2)
P1 0.0242(6) 0.0159(6) 0.0184(6) 0.0005(5) 0.0068(5) -0.0003(5)
P2 0.0209(6) 0.0172(6) 0.0190(6) 0.0009(5) 0.0057(5) -0.0001(5)
N1 0.051(3) 0.038(3) 0.023(2) -0.005(2) 0.010(2) -0.006(2)
N2 0.034(3) 0.046(3) 0.035(3) -0.009(2) 0.005(2) 0.002(2)
C1 0.026(3) 0.012(2) 0.021(2) -0.0011(19) 0.007(2) 0.0037(19)
C2 0.022(3) 0.036(3) 0.024(3) 0.001(2) 0.007(2) -0.001(2)
C3 0.043(4) 0.046(4) 0.026(3) -0.015(3) -0.001(3) 0.000(3)
C4 0.027(3) 0.016(3) 0.038(3) -0.002(2) 0.012(2) 0.003(2)
C5 0.034(3) 0.016(2) 0.017(2) -0.001(2) 0.007(2) -0.001(2)
C6 0.027(3) 0.027(3) 0.026(3) 0.000(2) 0.011(2) 0.002(2)
C7 0.031(3) 0.029(3) 0.028(3) -0.009(2) 0.005(2) 0.003(2)
C8 0.046(3) 0.031(3) 0.022(3) -0.016(3) 0.013(3) -0.008(2)
C9 0.052(4) 0.019(3) 0.030(3) -0.005(2) 0.022(3) -0.008(2)
C10 0.034(3) 0.025(3) 0.026(3) -0.001(2) 0.013(2) -0.001(2)
C11 0.024(3) 0.013(2) 0.023(2) 0.0009(19) 0.007(2) -0.001(2)
C12 0.028(3) 0.022(3) 0.025(3) 0.000(2) 0.006(2) 0.003(2)
C13 0.032(3) 0.031(3) 0.033(3) -0.001(2) 0.017(2) -0.003(2)
C14 0.025(3) 0.027(3) 0.040(3) 0.003(2) 0.010(2) 0.006(3)
C15 0.030(3) 0.025(3) 0.035(3) 0.005(2) 0.004(2) 0.005(2)
C16 0.032(3) 0.029(3) 0.024(3) 0.004(2) 0.011(2) 0.003(2)
C17 0.029(3) 0.020(3) 0.015(2) -0.003(2) 0.005(2) 0.001(2)
C18 0.049(4) 0.024(3) 0.029(3) 0.001(3) 0.012(3) -0.001(2)
C19 0.069(4) 0.023(3) 0.035(3) -0.013(3) 0.012(3) 0.007(3)
C20 0.049(4) 0.058(4) 0.026(3) -0.026(3) 0.013(3) 0.003(3)
C21 0.039(3) 0.062(5) 0.032(3) 0.002(3) 0.017(3) 0.010(3)
C22 0.027(3) 0.038(3) 0.025(3) 0.000(2) 0.006(2) 0.004(2)
C23 0.016(2) 0.019(2) 0.024(2) -0.0029(19) 0.005(2) -0.004(2)
C24 0.028(3) 0.017(2) 0.024(2) 0.005(2) 0.007(2) 0.001(2)
C25 0.032(3) 0.026(3) 0.026(3) -0.002(2) 0.012(2) -0.001(2)
C26 0.029(3) 0.025(3) 0.036(3) 0.003(2) 0.017(2) -0.005(2)
C27 0.038(3) 0.019(3) 0.034(3) 0.008(2) 0.014(2) 0.008(2)
C28 0.034(3) 0.021(3) 0.030(3) 0.001(2) 0.014(2) 0.001(2)
C29 0.027(3) 0.013(2) 0.022(2) 0.0030(19) 0.005(2) -0.001(2)
C30 0.042(3) 0.018(3) 0.026(3) -0.001(2) 0.015(2) -0.002(2)
C31 0.057(4) 0.026(3) 0.028(3) -0.002(3) 0.024(3) -0.004(2)
C32 0.068(4) 0.022(3) 0.021(3) 0.013(3) 0.009(3) 0.003(2)
C33 0.043(3) 0.021(3) 0.032(3) 0.015(2) -0.005(3) 0.003(2)
C34 0.030(3) 0.021(3) 0.027(3) 0.007(2) 0.005(2) -0.003(2)
C35 0.021(2) 0.021(3) 0.020(2) -0.0008(19) 0.007(2) -0.001(2)
C36 0.027(3) 0.029(3) 0.038(3) 0.000(2) 0.009(2) -0.004(3)
C37 0.038(3) 0.036(3) 0.046(4) -0.014(3) 0.012(3) -0.010(3)
C38 0.030(3) 0.064(5) 0.036(3) -0.023(3) 0.011(3) -0.008(3)
C39 0.024(3) 0.053(4) 0.037(3) 0.004(3) 0.009(3) 0.002(3)
C40 0.031(3) 0.033(3) 0.024(3) 0.000(2) 0.010(2) -0.005(2)

loop_
_atom_type_symbol
_atom_type_description
_atom_type_scat_dispersion_real
_atom_type_scat_dispersion_imag
_atom_type_scat_source
C C 0.0033 0.0016 'International Tables Vol C Tables 4.2.6.8 and 6.1.1.4'
H H 0.0000 0.0000 'International Tables Vol C Tables 4.2.6.8 and 6.1.1.4'
N N 0.0061 0.0033 'International Tables Vol C Tables 4.2.6.8 and 6.1.1.4'
P P 0.1023 0.0942 'International Tables Vol C Tables 4.2.6.8 and 6.1.1.4'
Br Br -0.2901 2.4595 'International Tables Vol C Tables 4.2.6.8 and 6.1.1.4'
Pd Pd -0.9988 1.0072 'International Tables Vol C Tables 4.2.6.8 and 6.1.1.4'

loop_
_geom_angle_atom_site_label_1
_geom_angle_atom_site_label_2
_geom_angle_atom_site_label_3
_geom_angle
C1 Pd P1 91.64(13)
C1 Pd P2 89.49(13)
P1 Pd P2 171.78(5)
C1 Pd Br 174.63(14)
P1 Pd Br 87.38(3)
P2 Pd Br 92.24(3)
C11 P1 C17 108.2(2)
C11 P1 C5 107.1(2)
C17 P1 C5 99.9(2)
C11 P1 Pd 104.60(15)
C17 P1 Pd 117.19(16)
C5 P1 Pd 119.31(16)
C35 P2 C23 105.2(2)
C35 P2 C29 102.9(2)
C23 P2 C29 104.1(2)
C35 P2 Pd 112.25(16)
C23 P2 Pd 114.27(16)
C29 P2 Pd 116.86(15)
C3 N1 C4 113.8(5)
C3 N2 C2 115.1(5)
C4 C1 C2 114.0(4)
C4 C1 Pd 126.6(4)
C2 C1 Pd 119.3(4)
N2 C2 C1 124.0(5)
N2 C2 H2 118.0
C1 C2 H2 118.0
N2 C3 N1 127.9(5)
N2 C3 H3 116.1
N1 C3 H3 116.1
N1 C4 C1 125.1(5)
N1 C4 H4 117.5
C1 C4 H4 117.5
C10 C5 C6 119.4(5)
C10 C5 P1 124.0(4)
C6 C5 P1 116.5(4)
C7 C6 C5 120.1(5)
C7 C6 H6 119.9
C5 C6 H6 119.9
C6 C7 C8 120.2(5)
C6 C7 H7 119.9
C8 C7 H7 119.9
C9 C8 C7 120.3(5)
C9 C8 H8 119.9
C7 C8 H8 119.9
C8 C9 C10 119.9(5)
C8 C9 H9 120.1
C10 C9 H9 120.1
C5 C10 C9 120.1(5)
C5 C10 H10 119.9
C9 C10 H10 119.9
C12 C11 C16 118.9(4)
C12 C11 P1 119.5(4)
C16 C11 P1 120.9(4)
C13 C12 C11 120.8(5)
C13 C12 H12 119.6
C11 C12 H12 119.6
C14 C13 C12 119.5(5)
C14 C13 H13 120.2
C12 C13 H13 120.2
C13 C14 C15 120.7(5)
C13 C14 H14 119.7
C15 C14 H14 119.7
C14 C15 C16 120.6(5)
C14 C15 H15 119.7
C16 C15 H15 119.7
C11 C16 C15 119.6(5)
C11 C16 H16 120.2
C15 C16 H16 120.2
C22 C17 C18 118.8(5)
C22 C17 P1 120.6(4)
C18 C17 P1 120.2(4)
C17 C18 C19 119.9(5)
C17 C18 H18 120.0
C19 C18 H18 120.0
C20 C19 C18 119.9(5)
C20 C19 H19 120.1
C18 C19 H19 120.1
C21 C20 C19 120.2(5)
C21 C20 H20 119.9
C19 C20 H20 119.9
C20 C21 C22 120.8(6)
C20 C21 H21 119.6
C22 C21 H21 119.6
C21 C22 C17 120.4(5)
C21 C22 H22 119.8
C17 C22 H22 119.8
C28 C23 C24 118.3(4)
C28 C23 P2 122.2(4)
C24 C23 P2 119.4(4)
C25 C24 C23 120.0(5)
C25 C24 H24 120.0
C23 C24 H24 120.0
C26 C25 C24 120.7(5)
C26 C25 H25 119.6
C24 C25 H25 119.6
C25 C26 C27 119.8(5)
C25 C26 H26 120.1
C27 C26 H26 120.1
C28 C27 C26 120.2(5)
C28 C27 H27 119.9
C26 C27 H27 119.9
C27 C28 C23 121.0(5)
C27 C28 H28 119.5
C23 C28 H28 119.5
C30 C29 C34 119.0(5)
C30 C29 P2 121.1(4)
C34 C29 P2 119.7(4)
C31 C30 C29 120.4(5)
C31 C30 H30 119.8
C29 C30 H30 119.8
C30 C31 C32 120.2(5)
C30 C31 H31 119.9
C32 C31 H31 119.9
C33 C32 C31 120.0(5)
C33 C32 H32 120.0
C31 C32 H32 120.0
C32 C33 C34 120.2(5)
C32 C33 H33 119.9
C34 C33 H33 119.9
C33 C34 C29 120.1(5)
C33 C34 H34 120.0
C29 C34 H34 120.0
C36 C35 C40 118.8(5)
C36 C35 P2 122.4(4)
C40 C35 P2 118.7(4)
C37 C36 C35 121.2(5)
C37 C36 H36 119.4
C35 C36 H36 119.4
C36 C37 C38 118.8(6)
C36 C37 H37 120.6
C38 C37 H37 120.6
C39 C38 C37 120.8(5)
C39 C38 H38 119.6
C37 C38 H38 119.6
C38 C39 C40 120.3(5)
C38 C39 H39 119.9
C40 C39 H39 119.9
C39 C40 C35 120.0(5)
C39 C40 H40 120.0
C35 C40 H40 120.0

loop_
_geom_bond_atom_site_label_1
_geom_bond_atom_site_label_2
_geom_bond_distance
Pd C1 2.000(5)
Pd P1 2.3175(13)
Pd P2 2.3325(13)
Pd Br 2.4907(6)
P1 C11 1.811(5)
P1 C17 1.818(5)
P1 C5 1.832(5)
P2 C35 1.817(5)
P2 C23 1.821(5)
P2 C29 1.834(5)
N1 C3 1.324(7)
N1 C4 1.351(6)
N2 C3 1.315(7)
N2 C2 1.335(7)
C1 C4 1.356(7)
C1 C2 1.381(6)
C2 H2 0.9500
C3 H3 0.9500
C4 H4 0.9500
C5 C10 1.383(7)
C5 C6 1.391(7)
C6 C7 1.385(7)
C6 H6 0.9500
C7 C8 1.386(7)
C7 H7 0.9500
C8 C9 1.369(7)
C8 H8 0.9500
C9 C10 1.404(7)
C9 H9 0.9500
C10 H10 0.9500
C11 C12 1.393(7)
C11 C16 1.394(7)
C12 C13 1.392(7)
C12 H12 0.9500
C13 C14 1.369(7)
C13 H13 0.9500
C14 C15 1.371(7)
C14 H14 0.9500
C15 C16 1.395(7)
C15 H15 0.9500
C16 H16 0.9500
C17 C22 1.389(7)
C17 C18 1.396(7)
C18 C19 1.397(8)
C18 H18 0.9500
C19 C20 1.379(9)
C19 H19 0.9500
C20 C21 1.362(8)
C20 H20 0.9500
C21 C22 1.379(7)
C21 H21 0.9500
C22 H22 0.9500
C23 C28 1.399(7)
C23 C24 1.401(7)
C24 C25 1.379(7)
C24 H24 0.9500
C25 C26 1.376(7)
C25 H25 0.9500
C26 C27 1.382(7)
C26 H26 0.9500
C27 C28 1.369(7)
C27 H27 0.9500
C28 H28 0.9500
C29 C30 1.388(7)
C29 C34 1.401(7)
C30 C31 1.382(7)
C30 H30 0.9500
C31 C32 1.383(8)
C31 H31 0.9500
C32 C33 1.379(8)
C32 H32 0.9500
C33 C34 1.385(7)
C33 H33 0.9500
C34 H34 0.9500
C35 C36 1.386(7)
C35 C40 1.391(7)
C36 C37 1.382(7)
C36 H36 0.9500
C37 C38 1.394(8)
C37 H37 0.9500
C38 C39 1.358(8)
C38 H38 0.9500
C39 C40 1.390(7)
C39 H39 0.9500
C40 H40 0.9500
